data_7047669
loop_
_publ_author_name
'Dopta, Joanna'
'Grzanna, Sven'
'N\"ather, Christian'
'Bensch, Wolfgang'

_publ_section_title
;
 On the influence of the titanium source on the composition and structure
 of novel titanoniobates.
;
_journal_issue 42
_journal_name_full 'Dalton transactions (Cambridge, England : 2003)'
_journal_page_first 15103
_journal_page_last 15113
_journal_paper_doi 10.1039/c8dt02835d
_journal_volume 47
_journal_year 2018
_chemical_formula_sum 'C30 H100 K N12 Nb9 Ni3 O42 Ti'
_chemical_formula_weight 2400.53
_space_group_crystal_system triclinic
_space_group_IT_number 2
_space_group_name_Hall '-P 1'
_space_group_name_H-M_alt 'P -1'
_symmetry_space_group_name_Hall '-P 1'
_symmetry_space_group_name_H-M 'P -1'
_atom_sites_solution_hydrogens geom
_audit_creation_method SHELXL-2014
_audit_update_record
;
2018-09-14 deposited with the CCDC.
2018-09-27 downloaded from the CCDC.
;
_cell_angle_alpha 103.762(4)
_cell_angle_beta 90.404(4)
_cell_angle_gamma 98.135(4)
_cell_formula_units_Z 2
_cell_length_a 11.6781(5)
_cell_length_b 13.7488(8)
_cell_length_c 22.6762(13)
_cell_measurement_reflns_used 15247
_cell_measurement_temperature 170(2)
_cell_measurement_theta_max 27.005
_cell_measurement_theta_min 1.542
_cell_volume 3497.6(3)
_computing_cell_refinement 'X-AREA (STOE, 2008)'
_computing_data_collection 'X-AREA (STOE, 2008)'
_computing_data_reduction 'X-AREA (STOE, 2008)'
_computing_molecular_graphics 'XP (Sheldrick, 2008) and Diamond (Brandenburg, 2014)'
_computing_structure_refinement 'SHELXL-2014/7 (Sheldrick, 2015)'
_computing_structure_solution 'SHELXS-97 (Sheldrick, 2008)'
_diffrn_ambient_temperature 170(2)
_diffrn_measured_fraction_theta_full 0.997
_diffrn_measured_fraction_theta_max 0.997
_diffrn_measurement_device_type 'STOE IPDS-2'
_diffrn_measurement_method 'Omega scans'
_diffrn_radiation_type MoK\a
_diffrn_radiation_wavelength 0.71073
_diffrn_reflns_av_R_equivalents 0.0684
_diffrn_reflns_av_unetI/netI 0.0620
_diffrn_reflns_Laue_measured_fraction_full 0.997
_diffrn_reflns_Laue_measured_fraction_max 0.997
_diffrn_reflns_limit_h_max 14
_diffrn_reflns_limit_h_min -14
_diffrn_reflns_limit_k_max 17
_diffrn_reflns_limit_k_min -17
_diffrn_reflns_limit_l_max 28
_diffrn_reflns_limit_l_min -28
_diffrn_reflns_number 40100
_diffrn_reflns_point_group_measured_fraction_full 0.997
_diffrn_reflns_point_group_measured_fraction_max 0.997
_diffrn_reflns_theta_full 25.242
_diffrn_reflns_theta_max 27.005
_diffrn_reflns_theta_min 1.542
_diffrn_source 'fine-focus sealed tube'
_exptl_absorpt_coefficient_mu 2.470
_exptl_absorpt_correction_T_max 0.7561
_exptl_absorpt_correction_T_min 0.6356
_exptl_absorpt_correction_type numerical
_exptl_absorpt_process_details 'X-Red and X-Shape (STOE, 2008)'
_exptl_crystal_colour yellow
_exptl_crystal_density_diffrn 2.279
_exptl_crystal_description platelet
_exptl_crystal_F_000 2388
_exptl_crystal_size_max 0.12
_exptl_crystal_size_mid 0.09
_exptl_crystal_size_min 0.06
_refine_diff_density_max 0.920
_refine_diff_density_min -1.266
_refine_diff_density_rms 0.158
_refine_ls_extinction_method none
_refine_ls_goodness_of_fit_ref 1.021
_refine_ls_hydrogen_treatment constr
_refine_ls_matrix_type full
_refine_ls_number_parameters 931
_refine_ls_number_reflns 15247
_refine_ls_number_restraints 0
_refine_ls_restrained_S_all 1.021
_refine_ls_R_factor_all 0.0864
_refine_ls_R_factor_gt 0.0573
_refine_ls_shift/su_max 0.001
_refine_ls_shift/su_mean 0.000
_refine_ls_structure_factor_coef Fsqd
_refine_ls_weighting_details 'w=1/[\s^2^(Fo^2^)+(0.0876P)^2^] where P=(Fo^2^+2Fc^2^)/3'
_refine_ls_weighting_scheme calc
_refine_ls_wR_factor_gt 0.1392
_refine_ls_wR_factor_ref 0.1548
_reflns_Friedel_coverage 0.000
_reflns_number_gt 10775
_reflns_number_total 15247
_reflns_threshold_expression 'I > 2\s(I)'
_cod_data_source_file c8dt02835d2.cif
_cod_data_source_block jo2642
_cod_depositor_comments 'Adding full bibliography for 7047668--7047670.cif.'
_cod_database_code 7047669
_shelx_space_group_comment
;
The symmetry employed for this shelxl refinement is uniquely defined
by the following loop, which should always be used as a source of
symmetry information in preference to the above space-group names.
They are only intended as comments.
;
_shelxl_version_number 2014-3

loop_
_space_group_symop_operation_xyz
'x, y, z'
'-x, -y, -z'

loop_
_atom_site_label
_atom_site_type_symbol
_atom_site_fract_x
_atom_site_fract_y
_atom_site_fract_z
_atom_site_U_iso_or_equiv
_atom_site_adp_type
_atom_site_occupancy
_atom_site_site_symmetry_order
_atom_site_calc_flag
_atom_site_refinement_flags_posn
_atom_site_refinement_flags_adp
_atom_site_refinement_flags_occupancy
_atom_site_disorder_assembly
_atom_site_disorder_group
Nb1 Nb 0.39952(5) 0.47108(4) 0.17794(3) 0.02995(13) Uani 1 1 d . . . . .
Nb2 Nb 0.51004(6) 0.70730(4) 0.22324(3) 0.03293(14) Uani 1 1 d . . . . .
Nb3 Nb 0.79167(6) 0.76982(5) 0.25516(3) 0.03868(16) Uani 1 1 d . . . . .
Nb4 Nb 0.60289(6) 0.79465(4) 0.36894(3) 0.03405(15) Uani 1 1 d . . . . .
Nb5 Nb 0.78143(6) 0.62266(5) 0.35318(3) 0.03616(15) Uani 1 1 d . . . . .
Nb6 Nb 0.67301(5) 0.38431(4) 0.30884(3) 0.03104(14) Uani 1 1 d . . . . .
Nb7 Nb 0.38914(5) 0.32528(4) 0.27737(3) 0.03058(14) Uani 1 1 d . . . . .
Nb8 Nb 0.57581(5) 0.29448(4) 0.16466(3) 0.03087(14) Uani 1 1 d . . . . .
Nb9 Nb 0.68824(6) 0.53139(5) 0.20820(3) 0.03058(15) Uani 0.75 1 d . . P A 1
Ti9 Ti 0.68824(6) 0.53139(5) 0.20820(3) 0.03058(15) Uani 0.25 1 d . . P A 2
Nb10 Nb 0.49848(8) 0.55913(7) 0.32090(4) 0.02838(19) Uani 0.25 1 d . . P A 1
Ti10 Ti 0.49848(8) 0.55913(7) 0.32090(4) 0.02838(19) Uani 0.75 1 d . . P A 2
O1 O 0.2989(4) 0.5009(4) 0.1288(2) 0.0364(11) Uani 1 1 d . . . . .
O2 O 0.4112(5) 0.7426(4) 0.1776(2) 0.0387(11) Uani 1 1 d . . . . .
O3 O 0.9069(5) 0.8475(4) 0.2327(3) 0.0535(15) Uani 1 1 d . . . . .
O4 O 0.5716(5) 0.8957(4) 0.4268(3) 0.0450(13) Uani 1 1 d . . . . .
O5 O 0.8879(5) 0.5912(4) 0.3979(3) 0.0434(12) Uani 1 1 d . . . . .
O6 O 0.7734(4) 0.3490(4) 0.3545(2) 0.0383(11) Uani 1 1 d . . . . .
O7 O 0.2753(5) 0.2477(4) 0.3015(2) 0.0408(12) Uani 1 1 d . . . . .
O8 O 0.5999(5) 0.1916(4) 0.1052(2) 0.0410(12) Uani 1 1 d . . . . .
O9 O 0.5504(4) 0.5693(3) 0.1689(2) 0.0300(9) Uani 1 1 d . . . . .
O10 O 0.4097(4) 0.5909(3) 0.2542(2) 0.0283(9) Uani 1 1 d . . . . .
O11 O 0.6562(4) 0.7770(3) 0.2055(2) 0.0378(11) Uani 1 1 d . . . . .
O12 O 0.4998(4) 0.7998(3) 0.3008(2) 0.0364(11) Uani 1 1 d . . . . .
O13 O 0.7331(4) 0.8541(3) 0.3269(3) 0.0404(11) Uani 1 1 d . . . . .
O14 O 0.8732(4) 0.7061(4) 0.3097(2) 0.0388(11) Uani 1 1 d . . . . .
O15 O 0.7188(4) 0.7312(3) 0.4064(2) 0.0369(11) Uani 1 1 d . . . . .
O16 O 0.6333(4) 0.5209(3) 0.3616(2) 0.0294(9) Uani 1 1 d . . . . .
O17 O 0.7740(4) 0.4990(3) 0.2760(2) 0.0324(10) Uani 1 1 d . . . . .
O18 O 0.5278(4) 0.3159(3) 0.3257(2) 0.0317(10) Uani 1 1 d . . . . .
O19 O 0.6839(4) 0.2907(3) 0.2315(2) 0.0329(10) Uani 1 1 d . . . . .
O20 O 0.4479(4) 0.2382(3) 0.2062(2) 0.0330(10) Uani 1 1 d . . . . .
O21 O 0.4619(4) 0.3596(3) 0.1257(2) 0.0326(10) Uani 1 1 d . . . . .
O22 O 0.3063(4) 0.3859(3) 0.2202(2) 0.0327(10) Uani 1 1 d . . . . .
O23 O 0.4900(4) 0.6739(3) 0.3784(2) 0.0338(10) Uani 1 1 d . . . . .
O24 O 0.6400(4) 0.6468(3) 0.2852(2) 0.0303(9) Uani 1 1 d . . . . .
O25 O 0.7961(4) 0.6302(4) 0.1934(2) 0.0373(11) Uani 1 1 d . . . . .
O26 O 0.3899(4) 0.4627(3) 0.3374(2) 0.0335(10) Uani 1 1 d . . . . .
O27 O 0.5436(4) 0.4422(3) 0.2448(2) 0.0295(9) Uani 1 1 d . . . . .
O28 O 0.6951(4) 0.4131(3) 0.1518(2) 0.0329(10) Uani 1 1 d . . . . .
Ni1 Ni 0.58406(8) 0.02824(6) 0.23618(4) 0.0337(2) Uani 1 1 d . . . . .
N1 N 0.4259(5) -0.0353(4) 0.2152(3) 0.0342(12) Uani 1 1 d . . . . .
H1 H 0.4238 -0.1077 0.2166 0.041 Uiso 1 1 calc R U . . .
C1 C 0.4003(7) -0.0366(6) 0.1514(4) 0.0415(16) Uani 1 1 d . . . . .
H1A H 0.3846 0.0307 0.1478 0.050 Uiso 1 1 calc R U . . .
H1B H 0.3317 -0.0873 0.1349 0.050 Uiso 1 1 calc R U . . .
C2 C 0.5046(7) -0.0637(5) 0.1178(4) 0.0426(17) Uani 1 1 d . . . . .
H2A H 0.4969 -0.0580 0.0753 0.051 Uiso 1 1 calc R U . . .
H2B H 0.5152 -0.1340 0.1174 0.051 Uiso 1 1 calc R U . . .
N2 N 0.6047(5) 0.0093(4) 0.1505(3) 0.0365(13) Uani 1 1 d . . . . .
H2 H 0.5987 0.0757 0.1409 0.044 Uiso 1 1 calc R U . . .
C3 C 0.7155(7) -0.0207(6) 0.1265(4) 0.0424(17) Uani 1 1 d . . . . .
H3A H 0.7118 -0.0344 0.0816 0.051 Uiso 1 1 calc R U . . .
H3B H 0.7286 -0.0836 0.1379 0.051 Uiso 1 1 calc R U . . .
C4 C 0.8140(7) 0.0624(6) 0.1519(4) 0.0448(17) Uani 1 1 d . . . . .
H4A H 0.7943 0.1275 0.1465 0.054 Uiso 1 1 calc R U . . .
H4B H 0.8842 0.0484 0.1291 0.054 Uiso 1 1 calc R U . . .
C5 C 0.8391(7) 0.0712(6) 0.2188(4) 0.0440(17) Uani 1 1 d . . . . .
H5A H 0.8590 0.0060 0.2239 0.053 Uiso 1 1 calc R U . . .
H5B H 0.9072 0.1236 0.2330 0.053 Uiso 1 1 calc R U . . .
N3 N 0.7406(5) 0.0977(4) 0.2571(3) 0.0385(13) Uani 1 1 d . . . . .
H3 H 0.7371 0.1705 0.2587 0.046 Uiso 1 1 calc R U . . .
C6 C 0.7703(6) 0.0940(5) 0.3206(3) 0.0382(15) Uani 1 1 d . . . . .
H6A H 0.8357 0.1476 0.3380 0.046 Uiso 1 1 calc R U . . .
H6B H 0.7932 0.0276 0.3210 0.046 Uiso 1 1 calc R U . . .
C7 C 0.6658(7) 0.1099(6) 0.3571(4) 0.0435(17) Uani 1 1 d . . . . .
H7A H 0.6524 0.1812 0.3641 0.052 Uiso 1 1 calc R U . . .
H7B H 0.6764 0.0941 0.3970 0.052 Uiso 1 1 calc R U . . .
N4 N 0.5652(5) 0.0407(4) 0.3217(3) 0.0370(13) Uani 1 1 d . . . . .
H4 H 0.5721 -0.0277 0.3282 0.044 Uiso 1 1 calc R U . . .
C8 C 0.4574(7) 0.0668(6) 0.3498(4) 0.0456(18) Uani 1 1 d . . . . .
H8A H 0.4495 0.1368 0.3481 0.055 Uiso 1 1 calc R U . . .
H8B H 0.4619 0.0649 0.3931 0.055 Uiso 1 1 calc R U . . .
C9 C 0.3517(7) -0.0034(6) 0.3194(4) 0.0451(18) Uani 1 1 d . . . . .
H9A H 0.2830 0.0140 0.3427 0.054 Uiso 1 1 calc R U . . .
H9B H 0.3604 -0.0738 0.3199 0.054 Uiso 1 1 calc R U . . .
C10 C 0.3322(7) 0.0027(6) 0.2546(4) 0.0424(17) Uani 1 1 d . . . . .
H10A H 0.2568 -0.0378 0.2382 0.051 Uiso 1 1 calc R U . . .
H10B H 0.3289 0.0739 0.2537 0.051 Uiso 1 1 calc R U . . .
Ni2 Ni 1.07089(8) 0.53390(7) 0.22520(4) 0.0351(2) Uani 1 1 d . . . . .
N11 N 1.0938(6) 0.6782(5) 0.2315(3) 0.0450(15) Uani 1 1 d . . . . .
H11 H 1.0168 0.7003 0.2414 0.054 Uiso 1 1 calc R U . . .
C11 C 1.1190(8) 0.6973(6) 0.1712(5) 0.054(2) Uani 1 1 d . . . . .
H11A H 1.2017 0.6942 0.1628 0.065 Uiso 1 1 calc R U . . .
H11B H 1.1019 0.7651 0.1696 0.065 Uiso 1 1 calc R U . . .
C12 C 1.0443(7) 0.6175(6) 0.1258(4) 0.0491(19) Uani 1 1 d . . . . .
H12A H 1.0669 0.6199 0.0841 0.059 Uiso 1 1 calc R U . . .
H12B H 0.9622 0.6277 0.1299 0.059 Uiso 1 1 calc R U . . .
N12 N 1.0606(6) 0.5176(5) 0.1380(3) 0.0434(15) Uani 1 1 d . . . . .
H12 H 1.1396 0.5062 0.1239 0.052 Uiso 1 1 calc R U . . .
C13 C 0.9802(7) 0.4333(7) 0.0989(4) 0.050(2) Uani 1 1 d . . . . .
H13A H 0.9919 0.4334 0.0557 0.060 Uiso 1 1 calc R U . . .
H13B H 0.8994 0.4438 0.1078 0.060 Uiso 1 1 calc R U . . .
C14 C 0.9993(8) 0.3314(6) 0.1091(4) 0.053(2) Uani 1 1 d . . . . .
H14A H 0.9499 0.2770 0.0794 0.064 Uiso 1 1 calc R U . . .
H14B H 1.0811 0.3224 0.1018 0.064 Uiso 1 1 calc R U . . .
C15 C 0.9724(7) 0.3214(6) 0.1713(4) 0.0481(19) Uani 1 1 d . . . . .
H15A H 0.8928 0.3360 0.1799 0.058 Uiso 1 1 calc R U . . .
H15B H 0.9750 0.2507 0.1734 0.058 Uiso 1 1 calc R U . . .
N13 N 1.0532(6) 0.3897(5) 0.2180(3) 0.0427(14) Uani 1 1 d . . . . .
H13 H 1.1314 0.3693 0.2092 0.051 Uiso 1 1 calc R U . . .
C16 C 1.0239(7) 0.3702(6) 0.2791(4) 0.0460(18) Uani 1 1 d . . . . .
H16A H 0.9403 0.3711 0.2857 0.055 Uiso 1 1 calc R U . . .
H16B H 1.0426 0.3032 0.2815 0.055 Uiso 1 1 calc R U . . .
C17 C 1.0940(8) 0.4517(7) 0.3257(4) 0.0500(19) Uani 1 1 d . . . . .
H17A H 1.1762 0.4415 0.3248 0.060 Uiso 1 1 calc R U . . .
H17B H 1.0661 0.4503 0.3667 0.060 Uiso 1 1 calc R U . . .
N14 N 1.0821(5) 0.5508(5) 0.3122(3) 0.0429(14) Uani 1 1 d . . . . .
H14 H 1.0048 0.5664 0.3270 0.052 Uiso 1 1 calc R U . . .
C18 C 1.1678(7) 0.6325(7) 0.3494(4) 0.053(2) Uani 1 1 d . . . . .
H18A H 1.1596 0.6321 0.3928 0.064 Uiso 1 1 calc R U . . .
H18B H 1.2467 0.6185 0.3383 0.064 Uiso 1 1 calc R U . . .
C19 C 1.1545(8) 0.7341(7) 0.3415(5) 0.058(2) Uani 1 1 d . . . . .
H19A H 1.2088 0.7855 0.3705 0.070 Uiso 1 1 calc R U . B 2
H19B H 1.0749 0.7473 0.3516 0.070 Uiso 1 1 calc R U . B 2
C20 C 1.1769(8) 0.7464(6) 0.2777(5) 0.057(2) Uani 1 1 d . . . . .
H20A H 1.1725 0.8174 0.2766 0.069 Uiso 1 1 calc R U . . .
H20B H 1.2562 0.7328 0.2674 0.069 Uiso 1 1 calc R U . . .
Ni3 Ni 0.5000 0.5000 0.0000 0.0336(3) Uani 1 2 d S . P . .
N21 N 0.6616(6) 0.4837(4) -0.0079(3) 0.0392(13) Uani 1 1 d . . . . .
H21 H 0.6777 0.4792 -0.0516 0.047 Uiso 1 1 calc R U . . .
C21 C 0.6770(7) 0.3828(5) 0.0028(4) 0.0416(17) Uani 1 1 d . . . . .
H21A H 0.7488 0.3613 -0.0154 0.050 Uiso 1 1 calc R U . . .
H21B H 0.6822 0.3868 0.0469 0.050 Uiso 1 1 calc R U . . .
C22 C 0.5740(8) 0.3092(6) -0.0263(4) 0.0451(18) Uani 1 1 d . . . . .
H22A H 0.5732 0.2440 -0.0148 0.054 Uiso 1 1 calc R U . . .
H22B H 0.5753 0.2967 -0.0711 0.054 Uiso 1 1 calc R U . . .
N22 N 0.4700(6) 0.3565(4) -0.0034(3) 0.0393(14) Uani 1 1 d . . . . .
H22 H 0.4629 0.3509 0.0396 0.047 Uiso 1 1 calc R U . . .
C23 C 0.3649(7) 0.2952(6) -0.0371(4) 0.0443(17) Uani 1 1 d . . . . .
H23A H 0.3607 0.2247 -0.0330 0.053 Uiso 1 1 calc R U . . .
H23B H 0.3713 0.2941 -0.0808 0.053 Uiso 1 1 calc R U . . .
C24 C 0.2542(7) 0.3349(6) -0.0150(4) 0.0477(18) Uani 1 1 d . . . . .
H24A H 0.1869 0.2864 -0.0357 0.057 Uiso 1 1 calc R U . . .
H24B H 0.2497 0.3400 0.0292 0.057 Uiso 1 1 calc R U . . .
C25 C 0.2484(7) 0.4368(6) -0.0271(4) 0.0461(18) Uani 1 1 d . . . . .
H25A H 0.2573 0.4323 -0.0710 0.055 Uiso 1 1 calc R U . . .
H25B H 0.1712 0.4561 -0.0165 0.055 Uiso 1 1 calc R U . . .
Ni4 Ni 0.5000 0.5000 0.5000 0.0390(3) Uani 1 2 d S . P . .
N31 N 0.3424(6) 0.4880(5) 0.4683(3) 0.0408(14) Uani 1 1 d . . . . .
H31 H 0.3477 0.4868 0.4241 0.049 Uiso 1 1 calc R U . . .
C31 C 0.2778(7) 0.3892(6) 0.4717(4) 0.0461(18) Uani 1 1 d . . . . .
H31A H 0.2110 0.3696 0.4421 0.055 Uiso 1 1 calc R U . . .
H31B H 0.2486 0.3929 0.5130 0.055 Uiso 1 1 calc R U . . .
C32 C 0.3613(8) 0.3125(6) 0.4571(4) 0.053(2) Uani 1 1 d . . . . .
H32A H 0.3270 0.2476 0.4659 0.064 Uiso 1 1 calc R U . . .
H32B H 0.3797 0.2997 0.4137 0.064 Uiso 1 1 calc R U . . .
N32 N 0.4677(6) 0.3568(5) 0.4962(3) 0.0407(14) Uani 1 1 d . . . . .
H32 H 0.4496 0.3500 0.5382 0.049 Uiso 1 1 calc R U . . .
C33 C 0.5580(8) 0.2919(5) 0.4747(4) 0.0459(19) Uani 1 1 d . . . . .
H33A H 0.5723 0.2914 0.4317 0.055 Uiso 1 1 calc R U . . .
H33B H 0.5290 0.2216 0.4768 0.055 Uiso 1 1 calc R U . . .
C34 C 0.6698(7) 0.3275(6) 0.5114(3) 0.0440(18) Uani 1 1 d . . . . .
H34A H 0.7236 0.2777 0.4981 0.053 Uiso 1 1 calc R U . . .
H34B H 0.6550 0.3310 0.5548 0.053 Uiso 1 1 calc R U . . .
C35 C 0.7263(8) 0.4305(6) 0.5050(4) 0.0480(19) Uani 1 1 d . . . . .
H35A H 0.8043 0.4465 0.5253 0.058 Uiso 1 1 calc R U . . .
H35B H 0.7357 0.4283 0.4613 0.058 Uiso 1 1 calc R U . . .
K1 K 0.9245(3) 0.9039(3) 0.42532(16) 0.0590(8) Uani 0.6 1 d . . P A 1
O31 O 0.8476(11) 0.9411(9) 0.5392(5) 0.065(3) Uani 0.6 1 d . . P A 1
O32 O 0.8903(13) 1.1224(10) 0.4834(8) 0.070(4) Uani 0.5 1 d . . P A 1
K1' K 1.1272(4) 0.9391(3) 0.4549(2) 0.0404(8) Uani 0.4 1 d . . P A 2
O33 O 1.1028(13) 1.0150(12) 0.5746(7) 0.070(4) Uani 0.5 1 d . . P A 2
O34 O 0.8494(11) 0.8470(9) 0.5177(6) 0.038(3) Uani 0.4 1 d . . P C 2
O35 O 0.0650(5) -0.0594(4) 0.1657(3) 0.0517(14) Uani 1 1 d . . . . .
O36 O 0.2458(5) 0.1991(4) 0.1032(3) 0.0483(13) Uani 1 1 d . . . . .
O37 O 1.3479(5) 0.9453(5) 0.4754(3) 0.0581(16) Uani 1 1 d . . . . .
O38 O 0.9443(5) 0.3074(5) 0.4235(3) 0.0563(16) Uani 1 1 d . . . . .
O39 O 1.0443(6) 0.9682(5) 0.3330(3) 0.0611(16) Uani 1 1 d . . . . .
O40 O 0.3987(5) 0.0876(4) 0.0341(3) 0.0520(14) Uani 1 1 d . . . . .
O41 O 0.1055(5) 0.1790(5) 0.3696(3) 0.0509(14) Uani 1 1 d . . . . .
O42 O 0.1308(5) 0.1449(4) 0.1959(3) 0.0500(14) Uani 1 1 d . . . . .
O43 O 0.7234(6) 0.1075(6) 0.0048(3) 0.0695(19) Uani 1 1 d . . . . .
O44 O 0.0787(8) -0.1750(8) 0.0476(4) 0.100(3) Uani 1 1 d . . . . .
O45 O 1.0021(10) 0.4616(8) 0.5180(6) 0.049(3) Uani 0.5 1 d . . P . .
O46 O 1.0343(11) 0.7505(9) 0.4759(6) 0.054(3) Uani 0.5 1 d . . P . .
O47 O 0.0925(16) 0.1132(12) -0.0024(8) 0.067(4) Uani 0.5 1 d . . P . .
O47' O 0.0975(16) 0.0635(15) 0.0070(9) 0.073(5) Uani 0.5 1 d . . P . .

loop_
_atom_site_aniso_label
_atom_site_aniso_U_11
_atom_site_aniso_U_22
_atom_site_aniso_U_33
_atom_site_aniso_U_23
_atom_site_aniso_U_13
_atom_site_aniso_U_12
Nb1 0.0301(3) 0.0273(3) 0.0336(3) 0.0079(2) 0.0003(2) 0.0069(2)
Nb2 0.0359(3) 0.0261(3) 0.0386(3) 0.0088(2) 0.0051(3) 0.0089(2)
Nb3 0.0339(3) 0.0274(3) 0.0539(4) 0.0085(3) 0.0097(3) 0.0039(2)
Nb4 0.0350(3) 0.0250(3) 0.0402(3) 0.0025(2) 0.0015(3) 0.0070(2)
Nb5 0.0313(3) 0.0294(3) 0.0450(4) 0.0031(3) -0.0001(3) 0.0052(2)
Nb6 0.0323(3) 0.0259(3) 0.0351(3) 0.0059(2) -0.0013(2) 0.0076(2)
Nb7 0.0313(3) 0.0256(3) 0.0350(3) 0.0081(2) -0.0003(2) 0.0038(2)
Nb8 0.0342(3) 0.0248(3) 0.0333(3) 0.0045(2) -0.0001(2) 0.0078(2)
Nb9 0.0306(3) 0.0251(3) 0.0361(4) 0.0058(3) 0.0034(3) 0.0067(3)
Ti9 0.0306(3) 0.0251(3) 0.0361(4) 0.0058(3) 0.0034(3) 0.0067(3)
Nb10 0.0291(5) 0.0239(4) 0.0320(5) 0.0051(3) 0.0009(4) 0.0060(3)
Ti10 0.0291(5) 0.0239(4) 0.0320(5) 0.0051(3) 0.0009(4) 0.0060(3)
O1 0.037(3) 0.035(2) 0.041(3) 0.014(2) 0.006(2) 0.011(2)
O2 0.045(3) 0.029(2) 0.043(3) 0.008(2) 0.006(2) 0.012(2)
O3 0.049(3) 0.035(3) 0.077(4) 0.014(3) 0.016(3) 0.006(2)
O4 0.046(3) 0.033(2) 0.050(3) -0.003(2) -0.001(3) 0.007(2)
O5 0.040(3) 0.036(3) 0.052(3) 0.004(2) -0.004(2) 0.008(2)
O6 0.039(3) 0.033(2) 0.043(3) 0.008(2) 0.001(2) 0.012(2)
O7 0.044(3) 0.032(2) 0.045(3) 0.011(2) -0.004(2) 0.002(2)
O8 0.043(3) 0.033(2) 0.049(3) 0.012(2) 0.000(2) 0.010(2)
O9 0.032(2) 0.024(2) 0.035(2) 0.0107(18) 0.0061(19) 0.0036(18)
O10 0.028(2) 0.027(2) 0.033(2) 0.0104(18) 0.0044(18) 0.0084(17)
O11 0.044(3) 0.027(2) 0.045(3) 0.013(2) 0.012(2) 0.008(2)
O12 0.038(3) 0.029(2) 0.044(3) 0.008(2) 0.002(2) 0.011(2)
O13 0.041(3) 0.024(2) 0.053(3) 0.003(2) 0.007(2) 0.003(2)
O14 0.028(2) 0.032(2) 0.049(3) 0.000(2) 0.001(2) 0.0002(19)
O15 0.033(2) 0.030(2) 0.044(3) 0.002(2) 0.000(2) 0.0042(19)
O16 0.027(2) 0.026(2) 0.035(2) 0.0050(18) 0.0019(19) 0.0061(17)
O17 0.033(2) 0.024(2) 0.038(3) 0.0044(18) 0.000(2) 0.0056(18)
O18 0.035(2) 0.028(2) 0.033(2) 0.0102(18) 0.002(2) 0.0061(19)
O19 0.033(2) 0.029(2) 0.038(3) 0.0061(19) -0.001(2) 0.0100(19)
O20 0.035(2) 0.027(2) 0.035(2) 0.0062(19) -0.002(2) 0.0042(19)
O21 0.036(2) 0.029(2) 0.034(2) 0.0080(19) 0.001(2) 0.0078(19)
O22 0.029(2) 0.028(2) 0.041(3) 0.0069(19) -0.001(2) 0.0050(18)
O23 0.033(2) 0.030(2) 0.040(3) 0.0079(19) 0.002(2) 0.0075(19)
O24 0.031(2) 0.023(2) 0.036(2) 0.0059(18) 0.0013(19) 0.0039(17)
O25 0.039(3) 0.030(2) 0.040(3) 0.003(2) 0.007(2) 0.009(2)
O26 0.033(2) 0.032(2) 0.035(2) 0.0061(19) 0.000(2) 0.0075(19)
O27 0.028(2) 0.024(2) 0.036(2) 0.0055(18) -0.0003(19) 0.0038(17)
O28 0.033(2) 0.031(2) 0.035(2) 0.0105(19) 0.008(2) 0.0023(19)
Ni1 0.0363(5) 0.0251(4) 0.0393(5) 0.0060(3) -0.0013(4) 0.0057(3)
N1 0.037(3) 0.023(2) 0.043(3) 0.007(2) 0.001(3) 0.007(2)
C1 0.041(4) 0.035(4) 0.049(4) 0.012(3) -0.001(3) 0.006(3)
C2 0.050(4) 0.030(3) 0.044(4) 0.006(3) -0.004(3) 0.000(3)
N2 0.042(3) 0.022(2) 0.045(3) 0.006(2) 0.005(3) 0.010(2)
C3 0.054(5) 0.034(3) 0.040(4) 0.007(3) 0.006(3) 0.010(3)
C4 0.043(4) 0.044(4) 0.051(5) 0.013(3) 0.011(4) 0.014(3)
C5 0.035(4) 0.037(4) 0.060(5) 0.010(3) 0.006(3) 0.010(3)
N3 0.041(3) 0.028(3) 0.048(4) 0.012(2) -0.003(3) 0.005(2)
C6 0.037(4) 0.036(3) 0.039(4) 0.005(3) -0.005(3) 0.005(3)
C7 0.053(5) 0.037(4) 0.037(4) 0.003(3) -0.006(3) 0.005(3)
N4 0.045(3) 0.021(2) 0.045(3) 0.008(2) 0.002(3) 0.003(2)
C8 0.050(4) 0.043(4) 0.045(4) 0.010(3) 0.008(4) 0.011(3)
C9 0.043(4) 0.036(4) 0.055(5) 0.007(3) 0.012(4) 0.011(3)
C10 0.039(4) 0.032(3) 0.057(5) 0.007(3) 0.002(3) 0.015(3)
Ni2 0.0317(4) 0.0334(4) 0.0411(5) 0.0089(4) 0.0016(4) 0.0079(4)
N11 0.031(3) 0.044(3) 0.058(4) 0.008(3) 0.001(3) 0.007(3)
C11 0.047(5) 0.044(4) 0.078(6) 0.026(4) 0.004(4) 0.010(4)
C12 0.039(4) 0.053(5) 0.063(5) 0.025(4) 0.007(4) 0.014(4)
N12 0.035(3) 0.051(4) 0.051(4) 0.023(3) 0.002(3) 0.010(3)
C13 0.041(4) 0.069(5) 0.041(4) 0.012(4) -0.006(3) 0.008(4)
C14 0.052(5) 0.045(4) 0.055(5) -0.005(4) -0.005(4) 0.010(4)
C15 0.042(4) 0.036(4) 0.062(5) 0.006(3) -0.009(4) 0.000(3)
N13 0.037(3) 0.038(3) 0.054(4) 0.012(3) -0.002(3) 0.005(3)
C16 0.043(4) 0.047(4) 0.057(5) 0.026(4) 0.016(4) 0.014(3)
C17 0.053(5) 0.055(5) 0.051(5) 0.023(4) 0.012(4) 0.017(4)
N14 0.032(3) 0.054(4) 0.041(3) 0.006(3) 0.003(3) 0.009(3)
C18 0.031(4) 0.071(6) 0.054(5) 0.004(4) -0.008(4) 0.011(4)
C19 0.041(4) 0.051(5) 0.065(6) -0.015(4) -0.008(4) 0.000(4)
C20 0.045(5) 0.039(4) 0.079(7) 0.003(4) -0.007(4) -0.003(4)
Ni3 0.0389(7) 0.0295(6) 0.0321(6) 0.0071(5) 0.0006(5) 0.0047(5)
N21 0.044(3) 0.033(3) 0.039(3) 0.007(2) -0.004(3) 0.005(3)
C21 0.046(4) 0.033(3) 0.048(4) 0.009(3) 0.000(3) 0.013(3)
C22 0.062(5) 0.038(4) 0.038(4) 0.011(3) 0.002(4) 0.015(4)
N22 0.047(4) 0.031(3) 0.039(3) 0.005(2) -0.001(3) 0.007(3)
C23 0.054(5) 0.033(3) 0.043(4) 0.009(3) -0.003(4) -0.002(3)
C24 0.048(5) 0.041(4) 0.050(5) 0.009(3) -0.005(4) -0.003(3)
C25 0.040(4) 0.048(4) 0.050(5) 0.013(4) -0.005(4) 0.001(3)
Ni4 0.0484(8) 0.0353(6) 0.0325(6) 0.0040(5) -0.0043(6) 0.0112(6)
N31 0.049(4) 0.046(3) 0.027(3) 0.006(2) 0.002(3) 0.013(3)
C31 0.046(4) 0.045(4) 0.042(4) 0.003(3) -0.009(4) 0.003(3)
C32 0.067(6) 0.036(4) 0.053(5) 0.003(3) -0.013(4) 0.007(4)
N32 0.047(4) 0.043(3) 0.032(3) 0.007(3) -0.002(3) 0.010(3)
C33 0.062(5) 0.031(3) 0.045(4) 0.003(3) 0.003(4) 0.018(3)
C34 0.055(5) 0.043(4) 0.036(4) 0.004(3) 0.007(3) 0.023(4)
C35 0.055(5) 0.050(4) 0.042(4) 0.009(3) 0.008(4) 0.019(4)
K1 0.069(2) 0.0508(18) 0.0530(19) 0.0074(14) 0.0062(16) 0.0045(16)
O31 0.077(8) 0.073(7) 0.049(6) 0.025(5) 0.013(5) 0.010(6)
O32 0.064(8) 0.055(8) 0.096(11) 0.028(7) 0.009(8) 0.011(6)
K1' 0.040(2) 0.0342(18) 0.046(2) 0.0071(16) 0.0009(17) 0.0079(16)
O33 0.061(8) 0.081(10) 0.064(9) 0.019(7) 0.009(7) -0.004(7)
O34 0.036(6) 0.038(6) 0.043(7) 0.017(5) 0.000(5) 0.002(5)
O35 0.050(3) 0.045(3) 0.059(4) 0.012(3) 0.013(3) 0.001(3)
O36 0.048(3) 0.043(3) 0.050(3) 0.005(2) -0.005(3) 0.005(2)
O37 0.051(4) 0.052(3) 0.062(4) -0.002(3) -0.003(3) 0.002(3)
O38 0.048(3) 0.074(4) 0.046(3) 0.003(3) -0.010(3) 0.025(3)
O39 0.070(4) 0.057(4) 0.061(4) 0.020(3) 0.012(3) 0.018(3)
O40 0.050(3) 0.050(3) 0.052(3) 0.006(3) -0.003(3) 0.005(3)
O41 0.046(3) 0.056(3) 0.048(3) 0.006(3) 0.005(3) 0.008(3)
O42 0.051(3) 0.039(3) 0.057(4) 0.007(2) -0.007(3) 0.004(2)
O43 0.062(4) 0.073(4) 0.064(4) -0.004(3) 0.014(3) 0.014(3)
O44 0.096(6) 0.119(7) 0.061(5) -0.006(5) 0.015(5) -0.020(5)
O45 0.037(6) 0.048(6) 0.060(7) 0.008(5) -0.004(5) 0.006(5)
O46 0.061(7) 0.044(6) 0.058(7) 0.012(5) -0.001(6) 0.005(5)
O47 0.069(10) 0.052(9) 0.072(11) 0.012(8) -0.022(8) -0.010(8)
O47' 0.061(9) 0.088(13) 0.075(11) 0.029(10) -0.011(8) 0.008(10)

loop_
_atom_type_symbol
_atom_type_description
_atom_type_scat_dispersion_real
_atom_type_scat_dispersion_imag
_atom_type_scat_source
C C 0.0033 0.0016 'International Tables Vol C Tables 4.2.6.8 and 6.1.1.4'
H H 0.0000 0.0000 'International Tables Vol C Tables 4.2.6.8 and 6.1.1.4'
N N 0.0061 0.0033 'International Tables Vol C Tables 4.2.6.8 and 6.1.1.4'
O O 0.0106 0.0060 'International Tables Vol C Tables 4.2.6.8 and 6.1.1.4'
Ti Ti 0.2776 0.4457 'International Tables Vol C Tables 4.2.6.8 and 6.1.1.4'
Ni Ni 0.3393 1.1124 'International Tables Vol C Tables 4.2.6.8 and 6.1.1.4'
Nb Nb -2.0727 0.6215 'International Tables Vol C Tables 4.2.6.8 and 6.1.1.4'
K K 0.2009 0.2494 'International Tables Vol C Tables 4.2.6.8 and 6.1.1.4'

loop_
_geom_angle_atom_site_label_1
_geom_angle_atom_site_label_2
_geom_angle_atom_site_label_3
_geom_angle
_geom_angle_site_symmetry_1
_geom_angle_site_symmetry_3
O1 Nb1 O22 103.8(2) . .
O1 Nb1 O21 102.8(2) . .
O22 Nb1 O21 93.7(2) . .
O1 Nb1 O10 103.22(19) . .
O22 Nb1 O10 90.16(19) . .
O21 Nb1 O10 151.93(18) . .
O1 Nb1 O9 102.0(2) . .
O22 Nb1 O9 152.49(19) . .
O21 Nb1 O9 89.71(19) . .
O10 Nb1 O9 74.73(18) . .
O1 Nb1 O27 175.9(2) . .
O22 Nb1 O27 79.73(17) . .
O21 Nb1 O27 78.90(17) . .
O10 Nb1 O27 74.47(15) . .
O9 Nb1 O27 74.18(16) . .
O1 Nb1 Nb2 90.84(16) . .
O22 Nb1 Nb2 129.80(14) . .
O21 Nb1 Nb2 129.86(15) . .
O10 Nb1 Nb2 39.65(12) . .
O9 Nb1 Nb2 40.15(12) . .
O27 Nb1 Nb2 85.26(10) . .
O1 Nb1 Nb10 137.16(16) . .
O22 Nb1 Nb10 76.77(14) . .
O21 Nb1 Nb10 120.00(13) . .
O10 Nb1 Nb10 34.62(11) . .
O9 Nb1 Nb10 77.89(13) . .
O27 Nb1 Nb10 41.14(11) . .
Nb2 Nb1 Nb10 61.24(2) . .
O1 Nb1 Nb7 135.95(17) . .
O22 Nb1 Nb7 32.31(13) . .
O21 Nb1 Nb7 83.42(14) . .
O10 Nb1 Nb7 85.19(12) . .
O9 Nb1 Nb7 121.75(12) . .
O27 Nb1 Nb7 47.69(11) . .
Nb2 Nb1 Nb7 118.69(2) . .
Nb10 Nb1 Nb7 57.44(2) . .
O2 Nb2 O12 102.5(2) . .
O2 Nb2 O11 103.0(2) . .
O12 Nb2 O11 94.4(2) . .
O2 Nb2 O10 102.7(2) . .
O12 Nb2 O10 90.1(2) . .
O11 Nb2 O10 152.17(18) . .
O2 Nb2 O9 103.6(2) . .
O12 Nb2 O9 151.76(18) . .
O11 Nb2 O9 90.11(19) . .
O10 Nb2 O9 73.78(17) . .
O2 Nb2 O24 176.1(2) . .
O12 Nb2 O24 79.51(17) . .
O11 Nb2 O24 80.02(18) . .
O10 Nb2 O24 73.82(16) . .
O9 Nb2 O24 73.84(16) . .
O2 Nb2 Nb1 91.69(17) . .
O12 Nb2 Nb1 129.01(16) . .
O11 Nb2 Nb1 129.94(14) . .
O10 Nb2 Nb1 38.91(12) . .
O9 Nb2 Nb1 39.84(13) . .
O24 Nb2 Nb1 84.49(11) . .
O2 Nb2 Nb3 134.86(18) . .
O12 Nb2 Nb3 82.99(15) . .
O11 Nb2 Nb3 32.10(15) . .
O10 Nb2 Nb3 122.18(11) . .
O9 Nb2 Nb3 86.24(13) . .
O24 Nb2 Nb3 48.43(11) . .
Nb1 Nb2 Nb3 119.73(2) . .
O2 Nb2 Nb10 136.21(18) . .
O12 Nb2 Nb10 76.56(14) . .
O11 Nb2 Nb10 120.74(15) . .
O10 Nb2 Nb10 34.41(12) . .
O9 Nb2 Nb10 77.19(12) . .
O24 Nb2 Nb10 40.75(11) . .
Nb1 Nb2 Nb10 60.54(2) . .
Nb3 Nb2 Nb10 88.86(2) . .
O2 Nb2 Nb4 133.60(16) . .
O12 Nb2 Nb4 31.15(13) . .
O11 Nb2 Nb4 85.05(16) . .
O10 Nb2 Nb4 84.74(12) . .
O9 Nb2 Nb4 122.21(12) . .
O24 Nb2 Nb4 48.58(11) . .
Nb1 Nb2 Nb4 118.01(2) . .
Nb3 Nb2 Nb4 61.24(2) . .
Nb10 Nb2 Nb4 57.48(2) . .
O3 Nb3 O13 105.6(3) . .
O3 Nb3 O11 105.6(3) . .
O13 Nb3 O11 91.2(2) . .
O3 Nb3 O14 101.4(3) . .
O13 Nb3 O14 88.5(2) . .
O11 Nb3 O14 151.9(2) . .
O3 Nb3 O25 102.1(2) . .
O13 Nb3 O25 152.0(2) . .
O11 Nb3 O25 84.7(2) . .
O14 Nb3 O25 82.5(2) . .
O3 Nb3 O24 174.5(2) . .
O13 Nb3 O24 78.39(18) . .
O11 Nb3 O24 77.73(18) . .
O14 Nb3 O24 74.75(18) . .
O25 Nb3 O24 73.70(18) . .
O3 Nb3 Nb9 133.2(2) . .
O13 Nb3 Nb9 120.93(15) . .
O11 Nb3 Nb9 79.20(14) . .
O14 Nb3 Nb9 76.94(14) . .
O25 Nb3 Nb9 31.15(15) . .
O24 Nb3 Nb9 42.55(10) . .
O3 Nb3 Nb2 137.0(2) . .
O13 Nb3 Nb2 80.20(15) . .
O11 Nb3 Nb2 31.49(14) . .
O14 Nb3 Nb2 121.48(15) . .
O25 Nb3 Nb2 82.06(14) . .
O24 Nb3 Nb2 46.73(10) . .
Nb9 Nb3 Nb2 61.806(19) . .
O3 Nb3 Nb5 131.6(2) . .
O13 Nb3 Nb5 77.93(15) . .
O11 Nb3 Nb5 122.70(14) . .
O14 Nb3 Nb5 30.37(15) . .
O25 Nb3 Nb5 81.09(14) . .
O24 Nb3 Nb5 44.99(10) . .
Nb9 Nb3 Nb5 61.01(2) . .
Nb2 Nb3 Nb5 91.43(2) . .
O3 Nb3 K1 84.2(2) . .
O13 Nb3 K1 45.86(17) . .
O11 Nb3 K1 136.50(16) . .
O14 Nb3 K1 53.32(15) . .
O25 Nb3 K1 135.56(15) . .
O24 Nb3 K1 96.33(12) . .
Nb9 Nb3 K1 124.61(6) . .
Nb2 Nb3 K1 122.63(6) . .
Nb5 Nb3 K1 63.65(5) . .
O4 Nb4 O12 102.6(2) . .
O4 Nb4 O13 104.8(2) . .
O12 Nb4 O13 87.8(2) . .
O4 Nb4 O15 105.3(2) . .
O12 Nb4 O15 152.03(19) . .
O13 Nb4 O15 87.0(2) . .
O4 Nb4 O23 104.9(2) . .
O12 Nb4 O23 86.6(2) . .
O13 Nb4 O23 150.35(19) . .
O15 Nb4 O23 84.49(19) . .
O4 Nb4 O24 177.9(2) . .
O12 Nb4 O24 76.13(17) . .
O13 Nb4 O24 76.94(17) . .
O15 Nb4 O24 75.92(17) . .
O23 Nb4 O24 73.45(17) . .
O4 Nb4 Nb10 135.7(2) . .
O12 Nb4 Nb10 79.22(14) . .
O13 Nb4 Nb10 119.52(14) . .
O15 Nb4 Nb10 79.55(14) . .
O23 Nb4 Nb10 30.88(14) . .
O24 Nb4 Nb10 42.59(11) . .
O4 Nb4 Nb5 136.28(18) . .
O12 Nb4 Nb5 121.11(14) . .
O13 Nb4 Nb5 77.75(14) . .
O15 Nb4 Nb5 31.09(14) . .
O23 Nb4 Nb5 80.39(13) . .
O24 Nb4 Nb5 45.06(10) . .
Nb10 Nb4 Nb5 61.07(2) . .
O4 Nb4 Nb2 132.80(18) . .
O12 Nb4 Nb2 30.31(14) . .
O13 Nb4 Nb2 78.69(16) . .
O15 Nb4 Nb2 121.88(14) . .
O23 Nb4 Nb2 81.86(14) . .
O24 Nb4 Nb2 46.03(10) . .
Nb10 Nb4 Nb2 61.07(2) . .
Nb5 Nb4 Nb2 90.84(2) . .
O4 Nb4 K1 83.25(19) . .
O12 Nb4 K1 136.17(17) . .
O13 Nb4 K1 49.39(17) . .
O15 Nb4 K1 50.71(15) . .
O23 Nb4 K1 134.52(14) . .
O24 Nb4 K1 98.84(12) . .
Nb10 Nb4 K1 126.11(6) . .
Nb5 Nb4 K1 65.23(5) . .
Nb2 Nb4 K1 125.22(6) . .
O5 Nb5 O14 101.6(2) . .
O5 Nb5 O15 105.1(2) . .
O14 Nb5 O15 95.6(2) . .
O5 Nb5 O16 103.2(2) . .
O14 Nb5 O16 152.0(2) . .
O15 Nb5 O16 90.31(19) . .
O5 Nb5 O17 99.4(2) . .
O14 Nb5 O17 89.4(2) . .
O15 Nb5 O17 153.43(19) . .
O16 Nb5 O17 73.97(18) . .
O5 Nb5 O24 173.4(2) . .
O14 Nb5 O24 79.15(19) . .
O15 Nb5 O24 81.32(18) . .
O16 Nb5 O24 74.75(16) . .
O17 Nb5 O24 74.02(16) . .
O5 Nb5 Nb6 89.73(17) . .
O14 Nb5 Nb6 129.13(15) . .
O15 Nb5 Nb6 129.20(15) . .
O16 Nb5 Nb6 38.91(12) . .
O17 Nb5 Nb6 39.75(13) . .
O24 Nb5 Nb6 84.77(11) . .
O5 Nb5 Nb10 138.04(19) . .
O14 Nb5 Nb10 120.01(15) . .
O15 Nb5 Nb10 77.59(15) . .
O16 Nb5 Nb10 35.20(11) . .
O17 Nb5 Nb10 77.33(13) . .
O24 Nb5 Nb10 40.87(12) . .
Nb6 Nb5 Nb10 60.78(2) . .
O5 Nb5 Nb4 137.45(18) . .
O14 Nb5 Nb4 85.04(14) . .
O15 Nb5 Nb4 32.51(15) . .
O16 Nb5 Nb4 85.47(11) . .
O17 Nb5 Nb4 122.88(12) . .
O24 Nb5 Nb4 49.08(11) . .
Nb6 Nb5 Nb4 118.57(2) . .
Nb10 Nb5 Nb4 57.82(2) . .
O5 Nb5 Nb3 133.24(19) . .
O14 Nb5 Nb3 31.72(15) . .
O15 Nb5 Nb3 84.33(16) . .
O16 Nb5 Nb3 122.77(12) . .
O17 Nb5 Nb3 86.45(13) . .
O24 Nb5 Nb3 48.09(11) . .
Nb6 Nb5 Nb3 119.81(3) . .
Nb10 Nb5 Nb3 88.63(2) . .
Nb4 Nb5 Nb3 61.22(2) . .
O5 Nb5 Nb9 132.64(18) . .
O14 Nb5 Nb9 75.27(15) . .
O15 Nb5 Nb9 122.26(15) . .
O16 Nb5 Nb9 78.43(13) . .
O17 Nb5 Nb9 34.58(12) . .
O24 Nb5 Nb9 40.98(11) . .
Nb6 Nb5 Nb9 61.644(19) . .
Nb10 Nb5 Nb9 60.97(2) . .
Nb4 Nb5 Nb9 89.84(2) . .
Nb3 Nb5 Nb9 58.18(2) . .
O6 Nb6 O18 104.0(2) . .
O6 Nb6 O19 101.8(2) . .
O18 Nb6 O19 94.1(2) . .
O6 Nb6 O16 104.1(2) . .
O18 Nb6 O16 90.31(19) . .
O19 Nb6 O16 151.75(18) . .
O6 Nb6 O17 102.7(2) . .
O18 Nb6 O17 151.77(17) . .
O19 Nb6 O17 89.2(2) . .
O16 Nb6 O17 74.45(18) . .
O6 Nb6 O27 176.2(2) . .
O18 Nb6 O27 79.56(17) . .
O19 Nb6 O27 78.78(16) . .
O16 Nb6 O27 74.61(16) . .
O17 Nb6 O27 73.59(16) . .
O6 Nb6 Nb5 92.33(17) . .
O18 Nb6 Nb5 129.60(14) . .
O19 Nb6 Nb5 129.07(15) . .
O16 Nb6 Nb5 39.29(13) . .
O17 Nb6 Nb5 39.90(13) . .
O27 Nb6 Nb5 84.48(10) . .
O6 Nb6 Nb7 135.76(18) . .
O18 Nb6 Nb7 31.89(13) . .
O19 Nb6 Nb7 83.84(14) . .
O16 Nb6 Nb7 85.35(12) . .
O17 Nb6 Nb7 121.38(12) . .
O27 Nb6 Nb7 47.92(11) . .
Nb5 Nb6 Nb7 118.14(2) . .
O6 Nb6 Nb10 138.41(17) . .
O18 Nb6 Nb10 76.74(13) . .
O19 Nb6 Nb10 119.70(13) . .
O16 Nb6 Nb10 34.96(12) . .
O17 Nb6 Nb10 77.31(12) . .
O27 Nb6 Nb10 40.94(11) . .
Nb5 Nb6 Nb10 60.67(2) . .
Nb7 Nb6 Nb10 57.47(2) . .
O6 Nb6 Nb8 133.58(16) . .
O18 Nb6 Nb8 83.38(14) . .
O19 Nb6 Nb8 31.87(13) . .
O16 Nb6 Nb8 121.82(12) . .
O17 Nb6 Nb8 84.80(13) . .
O27 Nb6 Nb8 47.31(10) . .
Nb5 Nb6 Nb8 118.26(2) . .
Nb7 Nb6 Nb8 60.529(19) . .
Nb10 Nb6 Nb8 88.01(2) . .
O7 Nb7 O20 105.3(2) . .
O7 Nb7 O18 104.9(2) . .
O20 Nb7 O18 89.12(19) . .
O7 Nb7 O22 102.2(2) . .
O20 Nb7 O22 88.08(19) . .
O18 Nb7 O22 152.52(19) . .
O7 Nb7 O26 103.0(2) . .
O20 Nb7 O26 151.6(2) . .
O18 Nb7 O26 84.88(18) . .
O22 Nb7 O26 84.70(18) . .
O7 Nb7 O27 177.0(2) . .
O20 Nb7 O27 77.13(17) . .
O18 Nb7 O27 76.83(17) . .
O22 Nb7 O27 75.90(17) . .
O26 Nb7 O27 74.50(18) . .
O7 Nb7 Nb10 134.60(18) . .
O20 Nb7 Nb10 120.03(14) . .
O18 Nb7 Nb10 79.20(13) . .
O22 Nb7 Nb10 78.62(13) . .
O26 Nb7 Nb10 31.60(14) . .
O27 Nb7 Nb10 42.90(10) . .
O7 Nb7 Nb6 135.29(16) . .
O20 Nb7 Nb6 79.56(14) . .
O18 Nb7 Nb6 30.50(14) . .
O22 Nb7 Nb6 122.46(14) . .
O26 Nb7 Nb6 81.31(13) . .
O27 Nb7 Nb6 46.57(10) . .
Nb10 Nb7 Nb6 61.26(2) . .
O7 Nb7 Nb1 132.72(16) . .
O20 Nb7 Nb1 78.70(13) . .
O18 Nb7 Nb1 122.38(14) . .
O22 Nb7 Nb1 30.58(14) . .
O26 Nb7 Nb1 81.24(13) . .
O27 Nb7 Nb1 45.56(10) . .
Nb10 Nb7 Nb1 60.79(2) . .
Nb6 Nb7 Nb1 91.99(2) . .
O7 Nb7 Nb8 135.61(18) . .
O20 Nb7 Nb8 30.29(14) . .
O18 Nb7 Nb8 81.69(14) . .
O22 Nb7 Nb8 82.19(14) . .
O26 Nb7 Nb8 121.35(14) . .
O27 Nb7 Nb8 46.85(10) . .
Nb10 Nb7 Nb8 89.75(3) . .
Nb6 Nb7 Nb8 59.836(19) . .
Nb1 Nb7 Nb8 60.159(18) . .
O8 Nb8 O20 103.7(2) . .
O8 Nb8 O19 104.2(2) . .
O20 Nb8 O19 89.9(2) . .
O8 Nb8 O21 102.6(2) . .
O20 Nb8 O21 87.90(19) . .
O19 Nb8 O21 152.84(19) . .
O8 Nb8 O28 103.8(2) . .
O20 Nb8 O28 152.40(19) . .
O19 Nb8 O28 85.1(2) . .
O21 Nb8 O28 84.42(19) . .
O8 Nb8 O27 177.8(2) . .
O20 Nb8 O27 77.99(17) . .
O19 Nb8 O27 77.08(16) . .
O21 Nb8 O27 75.98(16) . .
O28 Nb8 O27 74.43(17) . .
O8 Nb8 Nb9 135.00(18) . .
O20 Nb8 Nb9 121.25(14) . .
O19 Nb8 Nb9 79.00(13) . .
O21 Nb8 Nb9 79.10(13) . .
O28 Nb8 Nb9 31.17(13) . .
O27 Nb8 Nb9 43.27(11) . .
O8 Nb8 Nb6 134.93(16) . .
O20 Nb8 Nb6 79.61(14) . .
O19 Nb8 Nb6 30.97(13) . .
O21 Nb8 Nb6 122.45(13) . .
O28 Nb8 Nb6 82.27(13) . .
O27 Nb8 Nb6 46.50(10) . .
Nb9 Nb8 Nb6 61.766(19) . .
O8 Nb8 Nb7 134.35(18) . .
O20 Nb8 Nb7 30.63(13) . .
O19 Nb8 Nb7 82.33(14) . .
O21 Nb8 Nb7 82.05(14) . .
O28 Nb8 Nb7 121.81(13) . .
O27 Nb8 Nb7 47.38(11) . .
Nb9 Nb8 Nb7 90.64(2) . .
Nb6 Nb8 Nb7 59.635(18) . .
O25 Nb9 O28 109.6(2) . .
O25 Nb9 O17 98.2(2) . .
O28 Nb9 O17 97.19(19) . .
O25 Nb9 O9 97.3(2) . .
O28 Nb9 O9 96.4(2) . .
O17 Nb9 O9 154.5(2) . .
O25 Nb9 O24 86.68(19) . .
O28 Nb9 O24 163.7(2) . .
O17 Nb9 O24 80.16(17) . .
O9 Nb9 O24 80.73(17) . .
O25 Nb9 O27 165.38(19) . .
O28 Nb9 O27 85.00(19) . .
O17 Nb9 O27 80.32(18) . .
O9 Nb9 O27 79.51(17) . .
O24 Nb9 O27 78.72(17) . .
O25 Nb9 Nb3 36.79(15) . .
O28 Nb9 Nb3 146.36(15) . .
O17 Nb9 Nb3 90.97(13) . .
O9 Nb9 Nb3 89.52(12) . .
O24 Nb9 Nb3 49.90(12) . .
O27 Nb9 Nb3 128.60(11) . .
O25 Nb9 Nb8 145.48(15) . .
O28 Nb9 Nb8 35.89(15) . .
O17 Nb9 Nb8 89.07(13) . .
O9 Nb9 Nb8 89.45(12) . .
O24 Nb9 Nb8 127.84(12) . .
O27 Nb9 Nb8 49.12(11) . .
Nb3 Nb9 Nb8 177.67(3) . .
O25 Nb9 Nb5 84.81(16) . .
O28 Nb9 Nb5 134.25(15) . .
O17 Nb9 Nb5 37.07(13) . .
O9 Nb9 Nb5 125.42(13) . .
O24 Nb9 Nb5 44.81(11) . .
O27 Nb9 Nb5 85.48(12) . .
Nb3 Nb9 Nb5 60.81(2) . .
Nb8 Nb9 Nb5 118.31(3) . .
O23 Nb10 O26 106.5(2) . .
O23 Nb10 O10 98.05(19) . .
O26 Nb10 O10 97.6(2) . .
O23 Nb10 O16 95.3(2) . .
O26 Nb10 O16 96.48(19) . .
O10 Nb10 O16 157.02(19) . .
O23 Nb10 O24 86.5(2) . .
O26 Nb10 O24 167.0(2) . .
O10 Nb10 O24 81.51(18) . .
O16 Nb10 O24 80.71(18) . .
O23 Nb10 O27 166.5(2) . .
O26 Nb10 O27 87.0(2) . .
O10 Nb10 O27 80.93(17) . .
O16 Nb10 O27 81.74(17) . .
O24 Nb10 O27 80.03(17) . .
O23 Nb10 Nb7 142.87(17) . .
O26 Nb10 Nb7 36.37(15) . .
O10 Nb10 Nb7 90.50(13) . .
O16 Nb10 Nb7 90.09(13) . .
O24 Nb10 Nb7 130.62(12) . .
O27 Nb10 Nb7 50.60(12) . .
O23 Nb10 Nb4 35.08(16) . .
O26 Nb10 Nb4 141.58(16) . .
O10 Nb10 Nb4 90.22(13) . .
O16 Nb10 Nb4 90.00(13) . .
O24 Nb10 Nb4 51.42(12) . .
O27 Nb10 Nb4 131.44(13) . .
Nb7 Nb10 Nb4 177.93(4) . .
O23 Nb10 Nb1 134.27(15) . .
O26 Nb10 Nb1 85.41(15) . .
O10 Nb10 Nb1 36.23(13) . .
O16 Nb10 Nb1 127.79(13) . .
O24 Nb10 Nb1 86.32(12) . .
O27 Nb10 Nb1 46.15(11) . .
Nb7 Nb10 Nb1 61.77(2) . .
Nb4 Nb10 Nb1 119.64(3) . .
O23 Nb10 Nb5 83.26(15) . .
O26 Nb10 Nb5 133.55(14) . .
O10 Nb10 Nb5 126.54(14) . .
O16 Nb10 Nb5 37.09(13) . .
O24 Nb10 Nb5 45.09(11) . .
O27 Nb10 Nb5 86.55(12) . .
Nb7 Nb10 Nb5 119.81(3) . .
Nb4 Nb10 Nb5 61.11(2) . .
Nb1 Nb10 Nb5 120.36(3) . .
O23 Nb10 Nb6 131.75(15) . .
O26 Nb10 Nb6 84.57(14) . .
O10 Nb10 Nb6 127.54(13) . .
O16 Nb10 Nb6 36.48(13) . .
O24 Nb10 Nb6 85.74(11) . .
O27 Nb10 Nb6 46.70(11) . .
Nb7 Nb10 Nb6 61.26(2) . .
Nb4 Nb10 Nb6 119.63(3) . .
Nb1 Nb10 Nb6 92.55(3) . .
Nb5 Nb10 Nb6 58.55(2) . .
O23 Nb10 Nb2 85.20(15) . .
O26 Nb10 Nb2 134.21(15) . .
O10 Nb10 Nb2 36.66(13) . .
O16 Nb10 Nb2 127.03(14) . .
O24 Nb10 Nb2 46.37(11) . .
O27 Nb10 Nb2 86.12(12) . .
Nb7 Nb10 Nb2 119.98(3) . .
Nb4 Nb10 Nb2 61.45(2) . .
Nb1 Nb10 Nb2 58.21(2) . .
Nb5 Nb10 Nb2 91.08(3) . .
Nb6 Nb10 Nb2 120.60(3) . .
Nb9 O9 Nb1 109.94(19) . .
Nb9 O9 Nb2 108.7(2) . .
Nb1 O9 Nb2 100.02(19) . .
Nb10 O10 Nb1 109.15(18) . .
Nb10 O10 Nb2 108.9(2) . .
Nb1 O10 Nb2 101.4(2) . .
Nb2 O11 Nb3 116.4(2) . .
Nb2 O12 Nb4 118.5(2) . .
Nb3 O13 Nb4 119.3(2) . .
Nb3 O13 K1 106.7(2) . .
Nb4 O13 K1 100.9(2) . .
Nb5 O14 Nb3 117.9(2) . .
Nb5 O14 K1 95.3(2) . .
Nb3 O14 K1 97.64(18) . .
Nb5 O15 Nb4 116.4(3) . .
Nb5 O15 K1 101.7(2) . .
Nb4 O15 K1 99.16(19) . .
Nb10 O16 Nb6 108.6(2) . .
Nb10 O16 Nb5 107.7(2) . .
Nb6 O16 Nb5 101.80(19) . .
Nb9 O17 Nb6 110.5(2) . .
Nb9 O17 Nb5 108.36(19) . .
Nb6 O17 Nb5 100.3(2) . .
Nb6 O18 Nb7 117.6(2) . .
Nb6 O19 Nb8 117.2(2) . .
Nb8 O20 Nb7 119.1(2) . .
Nb1 O21 Nb8 116.8(2) . .
Nb1 O22 Nb7 117.1(2) . .
Nb10 O23 Nb4 114.0(3) . .
Nb10 O24 Nb9 101.14(18) . .
Nb10 O24 Nb5 94.04(17) . .
Nb9 O24 Nb5 94.21(16) . .
Nb10 O24 Nb2 92.88(16) . .
Nb9 O24 Nb2 93.54(17) . .
Nb5 O24 Nb2 168.4(2) . .
Nb10 O24 Nb3 171.2(2) . .
Nb9 O24 Nb3 87.54(16) . .
Nb5 O24 Nb3 86.92(15) . .
Nb2 O24 Nb3 84.84(14) . .
Nb10 O24 Nb4 85.99(16) . .
Nb9 O24 Nb4 172.8(2) . .
Nb5 O24 Nb4 85.86(15) . .
Nb2 O24 Nb4 85.39(13) . .
Nb3 O24 Nb4 85.31(14) . .
Nb9 O25 Nb3 112.1(2) . .
Nb10 O26 Nb7 112.0(2) . .
Nb10 O27 Nb9 100.11(17) . .
Nb10 O27 Nb1 92.71(15) . .
Nb9 O27 Nb1 93.97(16) . .
Nb10 O27 Nb6 92.36(16) . .
Nb9 O27 Nb6 93.08(16) . .
Nb1 O27 Nb6 170.5(2) . .
Nb10 O27 Nb8 172.2(2) . .
Nb9 O27 Nb8 87.61(16) . .
Nb1 O27 Nb8 87.70(15) . .
Nb6 O27 Nb8 86.19(13) . .
Nb10 O27 Nb7 86.49(16) . .
Nb9 O27 Nb7 173.3(2) . .
Nb1 O27 Nb7 86.75(14) . .
Nb6 O27 Nb7 85.51(14) . .
Nb8 O27 Nb7 85.77(14) . .
Nb9 O28 Nb8 112.9(2) . .
N2 Ni1 N4 177.2(2) . .
N2 Ni1 N1 86.8(3) . .
N4 Ni1 N1 93.1(3) . .
N2 Ni1 N3 93.1(3) . .
N4 Ni1 N3 87.2(3) . .
N1 Ni1 N3 177.5(2) . .
C1 N1 C10 110.8(5) . .
C1 N1 Ni1 108.3(5) . .
C10 N1 Ni1 119.0(5) . .
N1 C1 C2 106.2(6) . .
C1 C2 N2 106.3(6) . .
C3 N2 C2 110.6(6) . .
C3 N2 Ni1 117.9(5) . .
C2 N2 Ni1 108.1(5) . .
N2 C3 C4 110.0(6) . .
C3 C4 C5 111.6(7) . .
N3 C5 C4 113.2(6) . .
C5 N3 C6 108.6(6) . .
C5 N3 Ni1 122.2(5) . .
C6 N3 Ni1 108.0(5) . .
N3 C6 C7 107.9(6) . .
C6 C7 N4 107.3(6) . .
C8 N4 C7 109.3(6) . .
C8 N4 Ni1 120.8(5) . .
C7 N4 Ni1 109.8(5) . .
N4 C8 C9 113.1(7) . .
C8 C9 C10 112.2(7) . .
N1 C10 C9 111.7(6) . .
N13 Ni2 N14 87.3(3) . .
N13 Ni2 N11 178.1(3) . .
N14 Ni2 N11 93.2(3) . .
N13 Ni2 N12 92.9(3) . .
N14 Ni2 N12 179.6(3) . .
N11 Ni2 N12 86.5(3) . .
C20 N11 C11 109.6(7) . .
C20 N11 Ni2 120.1(5) . .
C11 N11 Ni2 109.4(5) . .
N11 C11 C12 107.0(7) . .
C11 C12 N12 107.1(6) . .
C13 N12 C12 111.2(6) . .
C13 N12 Ni2 120.8(5) . .
C12 N12 Ni2 108.2(5) . .
N12 C13 C14 111.6(6) . .
C15 C14 C13 112.7(7) . .
N13 C15 C14 112.8(7) . .
C15 N13 C16 109.2(7) . .
C15 N13 Ni2 119.6(5) . .
C16 N13 Ni2 108.4(5) . .
C17 C16 N13 107.3(7) . .
C16 C17 N14 108.3(6) . .
C18 N14 C17 110.5(6) . .
C18 N14 Ni2 119.7(6) . .
C17 N14 Ni2 109.2(5) . .
C19 C18 N14 113.0(7) . .
C18 C19 C20 113.5(8) . .
C18 C19 K1' 125.6(6) . .
C20 C19 K1' 120.0(6) . .
N11 C20 C19 113.0(8) . .
N21 Ni3 N21 180.0 . 2_665
N21 Ni3 N22 93.4(3) . 2_665
N21 Ni3 N22 86.6(3) 2_665 2_665
N21 Ni3 N22 86.6(3) . .
N21 Ni3 N22 93.4(3) 2_665 .
N22 Ni3 N22 180.0 2_665 .
C25 N21 C21 110.1(6) 2_665 .
C25 N21 Ni3 119.7(5) 2_665 .
C21 N21 Ni3 108.8(5) . .
C22 C21 N21 107.2(6) . .
C21 C22 N22 106.1(6) . .
C23 N22 C22 109.3(6) . .
C23 N22 Ni3 119.1(4) . .
C22 N22 Ni3 109.1(5) . .
N22 C23 C24 113.1(6) . .
C25 C24 C23 111.7(7) . .
N21 C25 C24 112.7(6) 2_665 .
N32 Ni4 N32 180.0 2_666 .
N32 Ni4 N31 86.7(3) 2_666 2_666
N32 Ni4 N31 93.3(3) . 2_666
N32 Ni4 N31 93.3(3) 2_666 .
N32 Ni4 N31 86.7(3) . .
N31 Ni4 N31 180.0 2_666 .
C31 N31 C35 109.3(7) . 2_666
C31 N31 Ni4 109.4(5) . .
C35 N31 Ni4 117.9(5) 2_666 .
N31 C31 C32 107.0(7) . .
N32 C32 C31 106.6(6) . .
C33 N32 C32 107.3(6) . .
C33 N32 Ni4 119.2(5) . .
C32 N32 Ni4 109.0(4) . .
N32 C33 C34 112.7(6) . .
C33 C34 C35 112.2(6) . .
N31 C35 C34 112.3(7) 2_666 .
O31 K1 O39 150.8(3) . .
O31 K1 O13 113.9(3) . .
O39 K1 O13 79.9(2) . .
O31 K1 O46 79.4(4) . .
O39 K1 O46 114.4(3) . .
O13 K1 O46 125.8(3) . .
O31 K1 O32 63.3(4) . .
O39 K1 O32 90.0(3) . .
O13 K1 O32 98.5(3) . .
O46 K1 O32 131.3(4) . .
O31 K1 O15 81.3(3) . .
O39 K1 O15 125.1(2) . .
O13 K1 O15 53.22(15) . .
O46 K1 O15 80.2(3) . .
O32 K1 O15 120.5(3) . .
O31 K1 O32 69.3(4) . 2_776
O39 K1 O32 106.4(3) . 2_776
O13 K1 O32 161.0(3) . 2_776
O46 K1 O32 35.2(3) . 2_776
O32 K1 O32 99.4(3) . 2_776
O15 K1 O32 111.2(3) . 2_776
O31 K1 O31 94.0(3) . 2_776
O39 K1 O31 61.9(3) . 2_776
O13 K1 O31 137.0(2) . 2_776
O46 K1 O31 89.7(3) . 2_776
O32 K1 O31 64.6(4) . 2_776
O15 K1 O31 169.5(3) . 2_776
O32 K1 O31 58.3(3) 2_776 2_776
O31 K1 O14 132.2(3) . .
O39 K1 O14 76.82(19) . .
O13 K1 O14 51.36(13) . .
O46 K1 O14 80.0(3) . .
O32 K1 O14 148.4(3) . .
O15 K1 O14 52.87(14) . .
O32 K1 O14 111.8(3) 2_776 .
O31 K1 O14 128.5(3) 2_776 .
O31 K1 Nb4 87.2(3) . .
O39 K1 Nb4 109.64(18) . .
O13 K1 Nb4 29.72(11) . .
O46 K1 Nb4 110.3(3) . .
O32 K1 Nb4 98.5(3) . .
O15 K1 Nb4 30.12(9) . .
O32 K1 Nb4 139.5(3) 2_776 .
O31 K1 Nb4 159.8(2) 2_776 .
O14 K1 Nb4 60.82(10) . .
O31 K1 Nb5 103.5(3) . .
O39 K1 Nb5 105.63(18) . .
O13 K1 Nb5 58.36(11) . .
O46 K1 Nb5 67.5(2) . .
O32 K1 Nb5 147.8(3) . .
O15 K1 Nb5 28.46(10) . .
O32 K1 Nb5 102.7(3) 2_776 .
O31 K1 Nb5 147.6(3) 2_776 .
O14 K1 Nb5 28.81(10) . .
Nb4 K1 Nb5 50.02(5) . .
O31 K1 K1 51.6(3) . 2_776
O39 K1 K1 102.7(2) . 2_776
O13 K1 K1 148.03(19) . 2_776
O46 K1 K1 82.7(3) . 2_776
O32 K1 K1 50.1(3) . 2_776
O15 K1 K1 132.09(19) . 2_776
O32 K1 K1 49.3(3) 2_776 2_776
O31 K1 K1 42.4(2) 2_776 2_776
O14 K1 K1 160.60(19) . 2_776
Nb4 K1 K1 134.75(15) . 2_776
Nb5 K1 K1 145.20(15) . 2_776
K1 O31 K1 86.0(3) . 2_776
K1 O32 K1 80.6(3) . 2_776
O37 K1' O33 89.8(4) . .
O37 K1' O46 102.3(3) . .
O33 K1' O46 86.0(4) . .
O37 K1' O34 91.4(3) . 2_776
O33 K1' O34 69.3(4) . 2_776
O46 K1' O34 151.8(4) . 2_776
O37 K1' O33 164.8(4) . 2_776
O33 K1' O33 91.1(4) . 2_776
O46 K1' O33 92.8(4) . 2_776
O34 K1' O33 74.8(4) 2_776 2_776
O37 K1' O39 118.7(3) . .
O33 K1' O39 138.8(4) . .
O46 K1' O39 113.0(3) . .
O34 K1' O39 80.2(3) 2_776 .
O33 K1' O39 53.5(3) 2_776 .
O37 K1' C19 84.7(2) . .
O33 K1' C19 147.7(4) . .
O46 K1' C19 64.3(3) . .
O34 K1' C19 142.5(4) 2_776 .
O33 K1' C19 102.3(4) 2_776 .
O39 K1' C19 69.4(2) . .
O37 K1' K1' 135.9(2) . 2_776
O33 K1' K1' 48.2(3) . 2_776
O46 K1' K1' 89.4(3) . 2_776
O34 K1' K1' 64.1(3) 2_776 2_776
O33 K1' K1' 42.9(3) 2_776 2_776
O39 K1' K1' 94.00(19) . 2_776
C19 K1' K1' 137.2(2) . 2_776
K1' O33 K1' 88.9(4) . 2_776

loop_
_geom_bond_atom_site_label_1
_geom_bond_atom_site_label_2
_geom_bond_distance
_geom_bond_site_symmetry_2
Nb1 O1 1.768(5) .
Nb1 O22 1.913(5) .
Nb1 O21 1.936(5) .
Nb1 O10 2.074(5) .
Nb1 O9 2.106(5) .
Nb1 O27 2.394(4) .
Nb1 Nb2 3.2368(9) .
Nb1 Nb10 3.3157(11) .
Nb1 Nb7 3.3470(8) .
Nb2 O2 1.737(5) .
Nb2 O12 1.925(5) .
Nb2 O11 1.930(5) .
Nb2 O10 2.107(4) .
Nb2 O9 2.119(4) .
Nb2 O24 2.419(4) .
Nb2 Nb3 3.3090(9) .
Nb2 Nb10 3.3384(11) .
Nb2 Nb4 3.3505(9) .
Nb3 O3 1.753(6) .
Nb3 O13 1.948(5) .
Nb3 O11 1.963(5) .
Nb3 O14 1.984(5) .
Nb3 O25 2.098(5) .
Nb3 O24 2.486(5) .
Nb3 Nb9 3.2464(9) .
Nb3 Nb5 3.3352(10) .
Nb3 K1 4.052(4) .
Nb4 O4 1.751(5) .
Nb4 O12 1.973(5) .
Nb4 O13 1.983(5) .
Nb4 O15 1.996(5) .
Nb4 O23 2.024(5) .
Nb4 O24 2.521(4) .
Nb4 Nb10 3.2163(11) .
Nb4 Nb5 3.3273(8) .
Nb4 K1 3.927(4) .
Nb5 O5 1.761(5) .
Nb5 O14 1.908(5) .
Nb5 O15 1.918(5) .
Nb5 O16 2.106(5) .
Nb5 O17 2.122(5) .
Nb5 O24 2.362(4) .
Nb5 Nb6 3.2547(9) .
Nb5 Nb10 3.3261(11) .
Nb5 Nb9 3.3418(10) .
Nb6 O6 1.751(5) .
Nb6 O18 1.907(5) .
Nb6 O19 1.930(5) .
Nb6 O16 2.089(4) .
Nb6 O17 2.116(5) .
Nb6 O27 2.426(4) .
Nb6 Nb7 3.3298(9) .
Nb6 Nb10 3.3299(10) .
Nb6 Nb8 3.3367(9) .
Nb7 O7 1.757(5) .
Nb7 O20 1.959(5) .
Nb7 O18 1.985(4) .
Nb7 O22 2.010(4) .
Nb7 O26 2.048(5) .
Nb7 O27 2.479(5) .
Nb7 Nb10 3.2019(11) .
Nb7 Nb8 3.3599(9) .
Nb8 O8 1.763(5) .
Nb8 O20 1.939(5) .
Nb8 O19 1.980(4) .
Nb8 O21 2.011(4) .
Nb8 O28 2.068(5) .
Nb8 O27 2.458(4) .
Nb8 Nb9 3.2480(9) .
Nb9 O25 1.812(5) .
Nb9 O28 1.826(5) .
Nb9 O17 1.998(5) .
Nb9 O9 2.023(4) .
Nb9 O24 2.198(5) .
Nb9 O27 2.228(5) .
Nb10 O23 1.808(5) .
Nb10 O26 1.810(5) .
Nb10 O10 1.994(4) .
Nb10 O16 2.013(4) .
Nb10 O24 2.182(5) .
Nb10 O27 2.184(5) .
O13 K1 3.036(6) .
O14 K1 3.279(6) .
O15 K1 3.079(6) .
Ni1 N2 1.919(6) .
Ni1 N4 1.923(6) .
Ni1 N1 1.932(6) .
Ni1 N3 1.938(6) .
N1 C1 1.472(10) .
N1 C10 1.491(9) .
C1 C2 1.486(12) .
C2 N2 1.492(9) .
N2 C3 1.482(10) .
C3 C4 1.506(12) .
C4 C5 1.516(12) .
C5 N3 1.480(10) .
N3 C6 1.493(9) .
C6 C7 1.492(12) .
C7 N4 1.495(10) .
N4 C8 1.466(10) .
C8 C9 1.505(12) .
C9 C10 1.510(12) .
Ni2 N13 1.931(6) .
Ni2 N14 1.932(7) .
Ni2 N11 1.935(7) .
Ni2 N12 1.937(7) .
N11 C20 1.476(11) .
N11 C11 1.477(12) .
C11 C12 1.484(13) .
C12 N12 1.501(10) .
N12 C13 1.484(11) .
C13 C14 1.519(12) .
C14 C15 1.480(13) .
C15 N13 1.468(10) .
N13 C16 1.506(10) .
C16 C17 1.485(13) .
C17 N14 1.491(10) .
N14 C18 1.481(11) .
C18 C19 1.480(13) .
C19 C20 1.516(15) .
C19 K1' 3.387(10) .
Ni3 N21 1.937(6) .
Ni3 N21 1.937(6) 2_665
Ni3 N22 1.936(6) 2_665
Ni3 N22 1.937(6) .
N21 C25 1.476(10) 2_665
N21 C21 1.497(9) .
C21 C22 1.494(11) .
C22 N22 1.496(10) .
N22 C23 1.480(10) .
C23 C24 1.517(12) .
C24 C25 1.501(11) .
C25 N21 1.476(10) 2_665
Ni4 N32 1.933(6) 2_666
Ni4 N32 1.933(6) .
Ni4 N31 1.941(6) 2_666
Ni4 N31 1.941(6) .
N31 C31 1.477(11) .
N31 C35 1.485(9) 2_666
C31 C32 1.518(12) .
C32 N32 1.488(10) .
N32 C33 1.486(10) .
C33 C34 1.499(12) .
C34 C35 1.517(12) .
C35 N31 1.485(9) 2_666
K1 O31 2.696(12) .
K1 O39 2.775(8) .
K1 O46 3.050(12) .
K1 O32 3.064(14) .
K1 O32 3.100(15) 2_776
K1 O31 3.133(13) 2_776
K1 K1 3.988(7) 2_776
O31 K1 3.133(13) 2_776
O32 K1 3.100(15) 2_776
K1' O37 2.601(7) .
K1' O33 2.698(16) .
K1' O46 2.815(13) .
K1' O34 2.830(13) 2_776
K1' O33 2.953(16) 2_776
K1' O39 3.057(8) .
K1' K1' 3.960(8) 2_776
O33 K1' 2.953(16) 2_776
O34 K1' 2.830(13) 2_776
O45 O45 1.49(2) 2_766
O47 O47' 0.771(17) .

loop_
_geom_hbond_atom_site_label_D
_geom_hbond_atom_site_label_H
_geom_hbond_atom_site_label_A
_geom_hbond_distance_DH
_geom_hbond_distance_HA
_geom_hbond_distance_DA
_geom_hbond_angle_DHA
_geom_hbond_site_symmetry_A
N1 H1 O2 1.00 2.02 2.947(7) 153.1 1_545
C2 H2B O2 0.99 2.60 3.323(9) 129.9 1_545
N2 H2 O8 1.00 1.95 2.932(7) 167.6 .
C5 H5A O3 0.99 2.38 3.368(9) 178.1 1_545
N3 H3 O19 1.00 2.07 3.007(7) 156.0 .
C6 H6B O13 0.99 2.42 3.303(9) 147.6 1_545
C7 H7A O6 0.99 2.59 3.363(9) 135.4 .
N4 H4 O12 1.00 2.33 3.210(7) 145.8 1_545
N4 H4 O13 1.00 2.65 3.465(7) 138.7 1_545
C9 H9B O12 0.99 2.51 3.359(8) 143.4 1_545
C10 H10B O7 0.99 2.54 3.444(8) 150.9 .
N11 H11 O3 1.00 2.59 3.404(8) 138.7 .
N11 H11 O14 1.00 2.29 3.155(9) 144.4 .
C11 H11A O2 0.99 2.44 3.376(10) 157.2 1_655
C11 H11B O35 0.99 2.53 3.521(10) 178.2 1_665
C12 H12B O25 0.99 2.42 3.296(10) 146.6 .
N12 H12 O1 1.00 1.88 2.830(8) 158.5 1_655
C13 H13B O28 0.99 2.61 3.543(10) 157.2 .
C15 H15B O42 0.99 2.60 3.394(10) 137.0 1_655
N13 H13 O22 1.00 2.03 2.964(8) 154.4 1_655
C16 H16A O6 0.99 2.54 3.411(10) 147.3 .
C17 H17A O26 0.99 2.48 3.443(10) 165.1 1_655
N14 H14 O5 1.00 2.11 3.022(9) 150.4 .
C19 H19B O14 0.99 2.47 3.308(10) 141.9 .
N21 H21 O1 1.00 1.85 2.836(8) 167.8 2_665
C21 H21B O28 0.99 2.32 3.307(9) 174.4 .
C22 H22B O2 0.99 2.36 3.347(10) 175.4 2_665
N22 H22 O21 1.00 1.93 2.922(8) 171.6 .
N31 H31 O26 1.00 1.99 2.970(8) 165.2 .
C31 H31B O5 0.99 2.57 3.523(11) 161.2 2_666
C32 H32A O34 0.99 2.36 3.206(16) 143.3 2_666
N32 H32 O15 1.00 2.60 3.419(9) 138.6 2_666
N32 H32 O23 1.00 2.13 3.018(8) 147.6 2_666
C33 H33A O18 0.99 2.56 3.493(9) 156.1 .
C34 H34B O23 0.99 2.28 3.130(10) 142.7 2_666
C35 H35A O45 0.99 2.30 3.191(14) 149.2 .
C35 H35B O6 0.99 2.48 3.404(10) 155.2 .
